data_2232330
loop_
_publ_author_name
'Fairuz, Zainal Abidin'
'Aiyub, Zaharah'
'Abdullah, Zanariah'
'Ng, Seik Weng'
'Tiekink, Edward R. T.'

_publ_section_title
;
 Tetra-\m-acetato-\k^8^<i>O</i>:<i>O</i>'-bis{[<i>N</i>-(4-methylphenyl)pyridin-2-amine-\k<i>N</i>^1^]copper(II)}(<i>Cu</i>---<i>Cu</i>)
;
_journal_coeditor_code HG5122
_journal_issue 11
_journal_name_full 'Acta Crystallographica Section E'
_journal_page_first m1636
_journal_paper_doi 10.1107/S1600536811044333
_journal_volume 67
_journal_year 2011
_chemical_formula_iupac '[Cu2 (C2 H3 O2)4 (C12 H12 N2)2]'
_chemical_formula_moiety 'C32 H36 Cu2 N4 O8'
_chemical_formula_sum 'C32 H36 Cu2 N4 O8'
_chemical_formula_weight 731.75
_chemical_name_systematic
;
Tetra-\m-acetato-\k^8^<i>O</i>:<i>O</i>'-bis{[<i>N</i>-(4-
methylphenyl)pyridin-2-amine-\k<i>N</i>^1^]copper(II)}(<i>Cu</i>---<i>Cu</i>)
;
_space_group_IT_number 14
_symmetry_cell_setting monoclinic
_symmetry_space_group_name_Hall '-P 2ybc'
_symmetry_space_group_name_H-M 'P 1 21/c 1'
_atom_sites_solution_hydrogens geom
_atom_sites_solution_primary direct
_atom_sites_solution_secondary difmap
_cell_angle_alpha 90.00
_cell_angle_beta 95.717(2)
_cell_angle_gamma 90.00
_cell_formula_units_Z 2
_cell_length_a 7.6285(9)
_cell_length_b 11.3242(13)
_cell_length_c 18.566(2)
_cell_measurement_reflns_used 2708
_cell_measurement_temperature 100(2)
_cell_measurement_theta_max 23.047
_cell_measurement_theta_min 2.683
_cell_volume 1595.9(3)
_computing_cell_refinement 'SAINT (Bruker, 2009)'
_computing_data_collection 'APEX2 (Bruker, 2009)'
_computing_data_reduction 'SAINT (Bruker, 2009)'
_computing_molecular_graphics
;
ORTEP-3 (Farrugia, 1997) and DIAMOND (Brandenburg, 2006)
;
_computing_publication_material 'publCIF (Westrip, 2010)'
_computing_structure_refinement 'SHELXL97 (Sheldrick, 2008)'
_computing_structure_solution 'SHELXS97 (Sheldrick, 2008)'
_diffrn_ambient_temperature 100(2)
_diffrn_measured_fraction_theta_full 0.998
_diffrn_measured_fraction_theta_max 0.998
_diffrn_measurement_device_type 'Bruker SMART APEX'
_diffrn_measurement_method '\w scans'
_diffrn_radiation_monochromator graphite
_diffrn_radiation_source 'fine-focus sealed tube'
_diffrn_radiation_type MoK\a
_diffrn_radiation_wavelength 0.71073
_diffrn_reflns_av_R_equivalents 0.1033
_diffrn_reflns_av_sigmaI/netI 0.0826
_diffrn_reflns_limit_h_max 9
_diffrn_reflns_limit_h_min -9
_diffrn_reflns_limit_k_max 13
_diffrn_reflns_limit_k_min -13
_diffrn_reflns_limit_l_max 22
_diffrn_reflns_limit_l_min -22
_diffrn_reflns_number 11607
_diffrn_reflns_theta_full 24.99
_diffrn_reflns_theta_max 24.99
_diffrn_reflns_theta_min 2.11
_diffrn_standards_decay_% 0
_diffrn_standards_interval_count 0
_diffrn_standards_interval_time 0
_diffrn_standards_number 0
_exptl_absorpt_coefficient_mu 1.390
_exptl_absorpt_correction_T_max 0.8621
_exptl_absorpt_correction_T_min 0.4953
_exptl_absorpt_correction_type multi-scan
_exptl_absorpt_process_details '(SADABS; Sheldrick, 1996)'
_exptl_crystal_colour Green
_exptl_crystal_density_diffrn 1.523
_exptl_crystal_density_method 'not measured'
_exptl_crystal_description Prism
_exptl_crystal_F_000 756
_exptl_crystal_size_max 0.22
_exptl_crystal_size_mid 0.13
_exptl_crystal_size_min 0.05
_refine_diff_density_max 1.311
_refine_diff_density_min -1.289
_refine_ls_extinction_method none
_refine_ls_goodness_of_fit_ref 1.076
_refine_ls_hydrogen_treatment constr
_refine_ls_matrix_type full
_refine_ls_number_parameters 211
_refine_ls_number_reflns 2806
_refine_ls_number_restraints 0
_refine_ls_restrained_S_all 1.076
_refine_ls_R_factor_all 0.0965
_refine_ls_R_factor_gt 0.0770
_refine_ls_shift/su_max 0.004
_refine_ls_shift/su_mean 0.001
_refine_ls_structure_factor_coef Fsqd
_refine_ls_weighting_details 'calc w=1/[\s^2^(Fo^2^)+(0.0765P)^2^+11.5190P] where P=(Fo^2^+2Fc^2^)/3'
_refine_ls_weighting_scheme calc
_refine_ls_wR_factor_gt 0.1983
_refine_ls_wR_factor_ref 0.2085
_reflns_number_gt 2203
_reflns_number_total 2806
_reflns_threshold_expression I>2\s(I)
_cod_data_source_file hg5122.cif
_cod_data_source_block I
_cod_original_sg_symbol_H-M 'P 21/c'
_cod_database_code 2232330
_cod_database_fobs_code 2232330

loop_
_symmetry_equiv_pos_as_xyz
'x, y, z'
'-x, y+1/2, -z+1/2'
'-x, -y, -z'
'x, -y-1/2, z-1/2'

loop_
_atom_site_type_symbol
_atom_site_label
_atom_site_fract_x
_atom_site_fract_y
_atom_site_fract_z
_atom_site_U_iso_or_equiv
_atom_site_adp_type
_atom_site_calc_flag
_atom_site_refinement_flags
_atom_site_occupancy
_atom_site_symmetry_multiplicity
Cu Cu 0.59639(11) 0.59398(7) 0.51769(5) 0.0291(3) Uani d . 1 1
O O1 0.7488(7) 0.4818(4) 0.5735(3) 0.0422(14) Uani d . 1 1
O O2 0.5861(7) 0.3220(5) 0.5427(3) 0.0424(14) Uani d . 1 1
O O3 0.4444(7) 0.6035(5) 0.5977(3) 0.0408(13) Uani d . 1 1
O O4 0.2853(7) 0.4450(5) 0.5692(3) 0.0426(14) Uani d . 1 1
N N1 0.7623(8) 0.7488(5) 0.5486(3) 0.0301(13) Uani d . 1 1
N N2 0.5402(8) 0.8521(6) 0.5941(4) 0.0422(17) Uani d . 1 1
H H2n 0.4726 0.7948 0.5785 0.051 Uiso calc R 1 1
C C1 0.7159(9) 0.3738(6) 0.5757(4) 0.0323(17) Uani d . 1 1
C C2 0.8381(13) 0.2988(8) 0.6240(5) 0.052(2) Uani d . 1 1
H H2A 0.8227 0.2158 0.6099 0.079 Uiso calc R 1 1
H H2B 0.8119 0.3085 0.6743 0.079 Uiso calc R 1 1
H H2C 0.9601 0.3227 0.6196 0.079 Uiso calc R 1 1
C C3 0.3262(10) 0.5337(6) 0.6077(4) 0.0330(17) Uani d . 1 1
C C4 0.2223(13) 0.5545(8) 0.6707(5) 0.052(2) Uani d . 1 1
H H4A 0.1985 0.6391 0.6750 0.078 Uiso calc R 1 1
H H4B 0.2897 0.5265 0.7151 0.078 Uiso calc R 1 1
H H4C 0.1105 0.5113 0.6633 0.078 Uiso calc R 1 1
C C5 0.9295(9) 0.7373(7) 0.5348(4) 0.0377(18) Uani d . 1 1
H H5 0.9643 0.6655 0.5139 0.045 Uiso calc R 1 1
C C6 1.0509(10) 0.8218(8) 0.5488(5) 0.047(2) Uani d . 1 1
H H6 1.1689 0.8111 0.5378 0.056 Uiso calc R 1 1
C C7 0.9980(11) 0.9249(7) 0.5798(5) 0.047(2) Uani d . 1 1
H H7 1.0804 0.9869 0.5903 0.057 Uiso calc R 1 1
C C8 0.8305(10) 0.9382(7) 0.5952(5) 0.0388(19) Uani d . 1 1
H H8 0.7948 1.0090 0.6170 0.047 Uiso calc R 1 1
C C9 0.7114(9) 0.8485(6) 0.5790(4) 0.0292(16) Uani d . 1 1
C C10 0.4654(10) 0.9431(7) 0.6335(4) 0.0345(17) Uani d . 1 1
C C11 0.4545(10) 1.0572(7) 0.6082(4) 0.0374(18) Uani d . 1 1
H H11 0.5019 1.0777 0.5644 0.045 Uiso calc R 1 1
C C12 0.3738(10) 1.1416(7) 0.6472(4) 0.0395(18) Uani d . 1 1
H H12 0.3673 1.2204 0.6296 0.047 Uiso calc R 1 1
C C13 0.3027(10) 1.1160(7) 0.7101(4) 0.0376(18) Uani d . 1 1
C C14 0.3148(11) 0.9995(8) 0.7341(4) 0.045(2) Uani d . 1 1
H H14 0.2649 0.9779 0.7771 0.054 Uiso calc R 1 1
C C15 0.3975(11) 0.9159(7) 0.6965(5) 0.044(2) Uani d . 1 1
H H15 0.4076 0.8375 0.7147 0.053 Uiso calc R 1 1
C C16 0.2120(13) 1.2061(9) 0.7533(5) 0.058(2) Uani d . 1 1
H H16A 0.2487 1.1952 0.8050 0.087 Uiso calc R 1 1
H H16B 0.0841 1.1961 0.7444 0.087 Uiso calc R 1 1
H H16C 0.2443 1.2857 0.7387 0.087 Uiso calc R 1 1

loop_
_atom_site_aniso_label
_atom_site_aniso_U_11
_atom_site_aniso_U_22
_atom_site_aniso_U_33
_atom_site_aniso_U_12
_atom_site_aniso_U_13
_atom_site_aniso_U_23
Cu 0.0282(5) 0.0182(5) 0.0409(5) -0.0059(4) 0.0038(3) -0.0019(4)
O1 0.034(3) 0.023(3) 0.068(4) 0.000(2) -0.007(3) 0.000(2)
O2 0.042(3) 0.023(3) 0.060(4) -0.009(2) -0.004(3) 0.006(2)
O3 0.044(3) 0.029(3) 0.052(3) -0.009(3) 0.017(3) -0.002(2)
O4 0.039(3) 0.033(3) 0.058(4) -0.014(3) 0.016(3) -0.011(3)
N1 0.028(3) 0.021(3) 0.041(3) -0.009(2) 0.002(3) 0.001(3)
N2 0.028(3) 0.026(3) 0.073(5) -0.008(3) 0.007(3) -0.015(3)
C1 0.027(4) 0.019(4) 0.052(5) -0.001(3) 0.013(3) -0.003(3)
C2 0.057(6) 0.031(5) 0.067(6) 0.008(4) -0.005(5) 0.000(4)
C3 0.035(4) 0.022(4) 0.043(4) 0.002(3) 0.007(3) 0.005(3)
C4 0.058(6) 0.040(5) 0.062(6) -0.004(4) 0.023(5) -0.005(4)
C5 0.020(4) 0.034(4) 0.060(5) 0.000(3) 0.008(3) -0.005(4)
C6 0.020(4) 0.044(5) 0.076(6) -0.008(4) 0.004(4) -0.006(4)
C7 0.033(4) 0.035(5) 0.073(6) -0.018(4) 0.004(4) -0.007(4)
C8 0.033(4) 0.023(4) 0.060(5) -0.003(3) 0.000(4) -0.009(3)
C9 0.034(4) 0.017(3) 0.036(4) -0.002(3) -0.002(3) -0.002(3)
C10 0.031(4) 0.025(4) 0.047(5) -0.002(3) 0.001(3) -0.008(3)
C11 0.036(4) 0.030(4) 0.046(5) -0.011(3) 0.008(3) 0.000(3)
C12 0.040(4) 0.027(4) 0.052(5) -0.002(3) 0.003(4) 0.004(4)
C13 0.038(4) 0.030(4) 0.044(4) 0.000(3) -0.006(3) -0.006(3)
C14 0.054(5) 0.040(5) 0.044(5) 0.007(4) 0.016(4) 0.009(4)
C15 0.053(5) 0.023(4) 0.058(5) 0.002(4) 0.007(4) 0.010(4)
C16 0.060(6) 0.048(6) 0.067(6) 0.009(5) 0.005(5) -0.016(5)

loop_
_atom_type_symbol
_atom_type_description
_atom_type_scat_dispersion_real
_atom_type_scat_dispersion_imag
_atom_type_scat_source
C C 0.0033 0.0016 'International Tables Vol C Tables 4.2.6.8 and 6.1.1.4'
H H 0.0000 0.0000 'International Tables Vol C Tables 4.2.6.8 and 6.1.1.4'
N N 0.0061 0.0033 'International Tables Vol C Tables 4.2.6.8 and 6.1.1.4'
O O 0.0106 0.0060 'International Tables Vol C Tables 4.2.6.8 and 6.1.1.4'
Cu Cu 0.3201 1.2651 'International Tables Vol C Tables 4.2.6.8 and 6.1.1.4'

loop_
_geom_angle_atom_site_label_1
_geom_angle_atom_site_label_2
_geom_angle_atom_site_label_3
_geom_angle_site_symmetry_1
_geom_angle_site_symmetry_3
_geom_angle
O2 Cu O1 3_666 . 168.3(2)
O2 Cu O3 3_666 . 88.1(2)
O1 Cu O3 . . 90.0(2)
O2 Cu O4 3_666 3_666 89.8(3)
O1 Cu O4 . 3_666 89.5(3)
O3 Cu O4 . 3_666 167.4(2)
O2 Cu N1 3_666 . 96.9(2)
O1 Cu N1 . . 94.8(2)
O3 Cu N1 . . 97.2(2)
O4 Cu N1 3_666 . 95.3(2)
O2 Cu Cu 3_666 3_666 84.36(16)
O1 Cu Cu . 3_666 83.94(16)
O3 Cu Cu . 3_666 82.90(16)
O4 Cu Cu 3_666 3_666 84.55(16)
N1 Cu Cu . 3_666 178.73(17)
C1 O1 Cu . . 122.9(5)
C1 O2 Cu . 3_666 122.4(5)
C3 O3 Cu . . 125.0(5)
C3 O4 Cu . 3_666 122.4(5)
C5 N1 C9 . . 119.2(6)
C5 N1 Cu . . 114.1(5)
C9 N1 Cu . . 126.7(5)
C9 N2 C10 . . 124.8(6)
C9 N2 H2n . . 117.6
C10 N2 H2n . . 117.6
O1 C1 O2 . . 126.3(7)
O1 C1 C2 . . 117.4(7)
O2 C1 C2 . . 116.2(7)
C1 C2 H2A . . 109.5
C1 C2 H2B . . 109.5
H2A C2 H2B . . 109.5
C1 C2 H2C . . 109.5
H2A C2 H2C . . 109.5
H2B C2 H2C . . 109.5
O3 C3 O4 . . 125.1(7)
O3 C3 C4 . . 118.2(7)
O4 C3 C4 . . 116.7(7)
C3 C4 H4A . . 109.5
C3 C4 H4B . . 109.5
H4A C4 H4B . . 109.5
C3 C4 H4C . . 109.5
H4A C4 H4C . . 109.5
H4B C4 H4C . . 109.5
N1 C5 C6 . . 123.4(8)
N1 C5 H5 . . 118.3
C6 C5 H5 . . 118.3
C5 C6 C7 . . 117.4(7)
C5 C6 H6 . . 121.3
C7 C6 H6 . . 121.3
C8 C7 C6 . . 120.5(7)
C8 C7 H7 . . 119.8
C6 C7 H7 . . 119.8
C7 C8 C9 . . 119.4(7)
C7 C8 H8 . . 120.3
C9 C8 H8 . . 120.3
N1 C9 N2 . . 115.8(6)
N1 C9 C8 . . 120.2(7)
N2 C9 C8 . . 124.0(7)
C15 C10 C11 . . 119.5(7)
C15 C10 N2 . . 119.1(7)
C11 C10 N2 . . 121.3(7)
C10 C11 C12 . . 119.0(7)
C10 C11 H11 . . 120.5
C12 C11 H11 . . 120.5
C13 C12 C11 . . 122.5(7)
C13 C12 H12 . . 118.7
C11 C12 H12 . . 118.7
C12 C13 C14 . . 117.0(7)
C12 C13 C16 . . 123.6(8)
C14 C13 C16 . . 119.4(8)
C15 C14 C13 . . 120.8(8)
C15 C14 H14 . . 119.6
C13 C14 H14 . . 119.6
C10 C15 C14 . . 121.1(7)
C10 C15 H15 . . 119.5
C14 C15 H15 . . 119.5
C13 C16 H16A . . 109.5
C13 C16 H16B . . 109.5
H16A C16 H16B . . 109.5
C13 C16 H16C . . 109.5
H16A C16 H16C . . 109.5
H16B C16 H16C . . 109.5

loop_
_geom_bond_atom_site_label_1
_geom_bond_atom_site_label_2
_geom_bond_site_symmetry_2
_geom_bond_distance
_geom_bond_publ_flag
Cu O2 3_666 1.947(5) y
Cu O1 . 1.950(5) y
Cu O3 . 1.976(5) y
Cu O4 3_666 1.976(5) y
Cu N1 . 2.205(6) y
Cu Cu 3_666 2.6329(16) ?
O1 C1 . 1.249(9) ?
O2 C1 . 1.257(9) ?
O2 Cu 3_666 1.947(5) ?
O3 C3 . 1.227(9) ?
O4 C3 . 1.254(9) ?
O4 Cu 3_666 1.976(5) ?
N1 C5 . 1.332(9) ?
N1 C9 . 1.337(9) ?
N2 C9 . 1.363(10) ?
N2 C10 . 1.417(10) ?
N2 H2n . 0.8600 ?
C1 C2 . 1.494(11) ?
C2 H2A . 0.9800 ?
C2 H2B . 0.9800 ?
C2 H2C . 0.9800 ?
C3 C4 . 1.496(11) ?
C4 H4A . 0.9800 ?
C4 H4B . 0.9800 ?
C4 H4C . 0.9800 ?
C5 C6 . 1.339(11) ?
C5 H5 . 0.9500 ?
C6 C7 . 1.380(12) ?
C6 H6 . 0.9500 ?
C7 C8 . 1.345(11) ?
C7 H7 . 0.9500 ?
C8 C9 . 1.376(10) ?
C8 H8 . 0.9500 ?
C10 C15 . 1.361(11) ?
C10 C11 . 1.375(11) ?
C11 C12 . 1.381(11) ?
C11 H11 . 0.9500 ?
C12 C13 . 1.368(11) ?
C12 H12 . 0.9500 ?
C13 C14 . 1.393(11) ?
C13 C16 . 1.508(11) ?
C14 C15 . 1.368(12) ?
C14 H14 . 0.9500 ?
C15 H15 . 0.9500 ?
C16 H16A . 0.9800 ?
C16 H16B . 0.9800 ?
C16 H16C . 0.9800 ?

loop_
_geom_hbond_atom_site_label_D
_geom_hbond_atom_site_label_H
_geom_hbond_atom_site_label_A
_geom_hbond_distance_DH
_geom_hbond_distance_HA
_geom_hbond_distance_DA
_geom_hbond_angle_DHA
N2 H2n O3 0.86 2.21 2.911(8) 139

loop_
_geom_torsion_atom_site_label_1
_geom_torsion_atom_site_label_2
_geom_torsion_atom_site_label_3
_geom_torsion_atom_site_label_4
_geom_torsion_site_symmetry_1
_geom_torsion
O2 Cu O1 C1 3_666 2.3(16)
O3 Cu O1 C1 . 82.8(6)
O4 Cu O1 C1 3_666 -84.7(6)
N1 Cu O1 C1 . -180.0(6)
Cu Cu O1 C1 3_666 -0.1(6)
O2 Cu O3 C3 3_666 84.9(6)
O1 Cu O3 C3 . -83.6(6)
O4 Cu O3 C3 3_666 4.2(15)
N1 Cu O3 C3 . -178.4(6)
Cu Cu O3 C3 3_666 0.3(6)
O2 Cu N1 C5 3_666 -125.9(5)
O1 Cu N1 C5 . 54.6(6)
O3 Cu N1 C5 . 145.2(5)
O4 Cu N1 C5 3_666 -35.4(6)
O2 Cu N1 C9 3_666 54.5(6)
O1 Cu N1 C9 . -125.0(6)
O3 Cu N1 C9 . -34.5(6)
O4 Cu N1 C9 3_666 145.0(6)
Cu O1 C1 O2 . 1.2(11)
Cu O1 C1 C2 . -176.5(6)
Cu O2 C1 O1 3_666 -1.9(11)
Cu O2 C1 C2 3_666 175.9(6)
Cu O3 C3 O4 . 1.0(12)
Cu O3 C3 C4 . -179.5(6)
Cu O4 C3 O3 3_666 -2.1(11)
Cu O4 C3 C4 3_666 178.3(6)
C9 N1 C5 C6 . -1.1(12)
Cu N1 C5 C6 . 179.3(7)
N1 C5 C6 C7 . 0.7(14)
C5 C6 C7 C8 . 0.2(14)
C6 C7 C8 C9 . -0.7(14)
C5 N1 C9 N2 . -177.6(7)
Cu N1 C9 N2 . 2.1(9)
C5 N1 C9 C8 . 0.5(11)
Cu N1 C9 C8 . -179.8(5)
C10 N2 C9 N1 . 172.4(7)
C10 N2 C9 C8 . -5.6(13)
C7 C8 C9 N1 . 0.3(12)
C7 C8 C9 N2 . 178.3(8)
C9 N2 C10 C15 . -118.9(9)
C9 N2 C10 C11 . 63.5(11)
C15 C10 C11 C12 . -0.3(12)
N2 C10 C11 C12 . 177.3(7)
C10 C11 C12 C13 . -0.5(12)
C11 C12 C13 C14 . 0.0(12)
C11 C12 C13 C16 . -179.3(8)
C12 C13 C14 C15 . 1.2(12)
C16 C13 C14 C15 . -179.4(8)
C11 C10 C15 C14 . 1.6(13)
N2 C10 C15 C14 . -176.1(8)
C13 C14 C15 C10 . -2.0(14)
